data_2104995
loop_
_publ_author_name
'Siegler, Maxime A.'
'Hao, Xiang'
'Parkin, Sean'
'Brock, Carolyn Pratt'

_publ_section_title
;
 [Ni(H~2~O)~6~](NO~3~)~2~&#x00B7;(15-crown-5)&#x00B7;2H~2~O: three phase
 transitions and an intermediate modulated phase stable over a range of
 <i>ca</i> 40K
;
_journal_issue 6
_journal_name_full 'Acta Crystallographica Section B'
_journal_page_first 486
_journal_page_last 498
_journal_paper_doi 10.1107/S0108768111045897
_journal_volume 67
_journal_year 2011
_chemical_formula_moiety 'C10 H20 O5, H12 Ni O6 2+, 2(N O3 1-), 2(H2 O)'
_chemical_formula_sum 'C10 H36 N2 Ni O19'
_chemical_formula_weight 547.12
_chemical_name_systematic 'hexaquanickel(II) nitrate (15-crown-5) dihydrate'
_space_group_IT_number 11
_symmetry_cell_setting monoclinic
_symmetry_space_group_name_Hall '-P 2yb'
_symmetry_space_group_name_H-M 'P 1 21/m 1'
_atom_sites_solution_hydrogens geom
_atom_sites_solution_primary direct
_atom_sites_solution_secondary difmap
_audit_creation_method SHELXL-97
_cell_angle_alpha 90.00
_cell_angle_beta 100.65(2)
_cell_angle_gamma 90.00
_cell_formula_units_Z 2
_cell_length_a 12.303(2)
_cell_length_b 12.543(2)
_cell_length_c 8.0490(10)
_cell_measurement_reflns_used 2934
_cell_measurement_temperature 250.0(10)
_cell_measurement_theta_max 27.48
_cell_measurement_theta_min 1.00
_cell_volume 1220.7(3)
_computing_cell_refinement 'DENZO-SMN (Nonius, 1997)'
_computing_data_collection 'COLLECT (Nonius, 1997)'
_computing_data_reduction 'DENZO-SMN (Nonius, 1997)'
_computing_molecular_graphics 'Mercury (Macrae et al., 2008)'
_computing_publication_material 'SHELX-97 and local procedures'
_computing_structure_refinement 'SHELXL-97 (Sheldrick, 2008)'
_computing_structure_solution 'SHELXS-97 (Sheldrick, 2008)'
_diffrn_ambient_temperature 250.0(10)
_diffrn_detector_area_resol_mean 18
_diffrn_measured_fraction_theta_full 1.000
_diffrn_measured_fraction_theta_max 1.000
_diffrn_measurement_device_type 'Nonius KappaCCD diffractometer'
_diffrn_measurement_method '\w scans at fixed \c = 55\%'
_diffrn_radiation_monochromator graphite
_diffrn_radiation_source 'fine-focus sealed tube'
_diffrn_radiation_type MoK\a
_diffrn_radiation_wavelength 0.71073
_diffrn_reflns_av_R_equivalents 0.0395
_diffrn_reflns_av_sigmaI/netI 0.0557
_diffrn_reflns_limit_h_max 15
_diffrn_reflns_limit_h_min -15
_diffrn_reflns_limit_k_max 15
_diffrn_reflns_limit_k_min -16
_diffrn_reflns_limit_l_max 10
_diffrn_reflns_limit_l_min -10
_diffrn_reflns_number 5515
_diffrn_reflns_theta_full 27.46
_diffrn_reflns_theta_max 27.46
_diffrn_reflns_theta_min 1.68
_diffrn_standards_decay_% <2
_exptl_absorpt_coefficient_mu 0.879
_exptl_absorpt_correction_T_max 0.9173
_exptl_absorpt_correction_T_min 0.7784
_exptl_absorpt_correction_type multi-scan
_exptl_absorpt_process_details 'Scalepack (Otwinowski & Minor, 2006)'
_exptl_crystal_colour 'pale green'
_exptl_crystal_density_diffrn 1.489
_exptl_crystal_density_method 'not measured'
_exptl_crystal_description 'elongated parallelepiped'
_exptl_crystal_F_000 580
_exptl_crystal_size_max 0.30
_exptl_crystal_size_mid 0.20
_exptl_crystal_size_min 0.10
_refine_diff_density_max 0.400
_refine_diff_density_min -0.437
_refine_ls_extinction_method none
_refine_ls_goodness_of_fit_ref 1.005
_refine_ls_hydrogen_treatment mixed
_refine_ls_matrix_type full
_refine_ls_number_parameters 345
_refine_ls_number_reflns 2930
_refine_ls_number_restraints 124
_refine_ls_restrained_S_all 0.995
_refine_ls_R_factor_all 0.0858
_refine_ls_R_factor_gt 0.0443
_refine_ls_shift/su_max 0.002
_refine_ls_shift/su_mean 0.000
_refine_ls_structure_factor_coef Fsqd
_refine_ls_weighting_details 'calc w=1/[\s^2^(Fo^2^)+(0.0654P)^2^+0.0000P] where P=(Fo^2^+2Fc^2^)/3'
_refine_ls_weighting_scheme calc
_refine_ls_wR_factor_gt 0.1018
_refine_ls_wR_factor_ref 0.1192
_reflns_number_gt 1883
_reflns_number_total 2930
_reflns_threshold_expression >2\s(I)
_cod_data_source_file hw5018.cif
_cod_data_source_block 250K_II
_cod_original_sg_symbol_H-M 'P 21/m'
_cod_database_code 2104995
_cod_database_fobs_code 2104995

loop_
_symmetry_equiv_pos_as_xyz
'x, y, z'
'-x, y+1/2, -z'
'-x, -y, -z'
'x, -y-1/2, z'

loop_
_atom_site_type_symbol
_atom_site_label
_atom_site_fract_x
_atom_site_fract_y
_atom_site_fract_z
_atom_site_U_iso_or_equiv
_atom_site_adp_type
_atom_site_calc_flag
_atom_site_refinement_flags
_atom_site_occupancy
_atom_site_symmetry_multiplicity
O O1 0.0735(2) 0.2500 0.7402(3) 0.0620(7) Uani d SDU 1 2
C C1 0.0423(13) 0.3511(9) 0.6651(18) 0.071(3) Uani d PDU 0.50 1
H H1A -0.0381(19) 0.362(6) 0.657(9) 0.106 Uiso d PD 0.50 1
H H1B 0.059(5) 0.355(7) 0.549(4) 0.106 Uiso d PD 0.50 1
C C2 0.1195(12) 0.4389(14) 0.740(4) 0.087(4) Uani d PDU 0.50 1
H H2A 0.120(8) 0.449(8) 0.862(4) 0.130 Uiso d PD 0.50 1
H H2B 0.064(6) 0.489(6) 0.677(11) 0.130 Uiso d PD 0.50 1
O O2 0.2298(10) 0.4115(15) 0.722(3) 0.069(3) Uani d PDU 0.50 1
C C3 0.3099(11) 0.4804(11) 0.815(2) 0.094(4) Uani d PDU 0.50 1
H H3A 0.266(8) 0.499(7) 0.902(9) 0.142 Uiso d PD 0.50 1
H H3B 0.300(7) 0.537(6) 0.728(9) 0.142 Uiso d PD 0.50 1
C C4 0.4215(11) 0.4345(12) 0.8214(16) 0.084(3) Uani d PDU 0.50 1
H H4A 0.426(6) 0.403(6) 0.710(5) 0.127 Uiso d PD 0.50 1
H H4B 0.489(4) 0.478(5) 0.857(8) 0.127 Uiso d PD 0.50 1
O O3 0.4355(6) 0.3535(7) 0.9487(7) 0.0658(18) Uani d PDU 0.50 1
C C5 0.5277(4) 0.2851(6) 0.9491(9) 0.086(3) Uani d PDU 0.50 1
H H5A 0.546(4) 0.2500 1.0604(18) 0.130 Uiso d SD 1 2
H H5B 0.593(3) 0.325(5) 0.929(7) 0.130 Uiso d PD 0.50 1
C C6 0.5030(5) 0.1924(6) 0.8313(9) 0.0732(17) Uani d PDU 0.50 1
H H6A 0.477(4) 0.212(5) 0.711(3) 0.110 Uiso d PD 0.50 1
H H6B 0.576(3) 0.158(6) 0.842(6) 0.110 Uiso d PD 0.50 1
O O4 0.4145(7) 0.1333(7) 0.8766(7) 0.0609(15) Uani d PDU 0.50 1
C C7 0.3901(9) 0.0411(9) 0.7762(17) 0.066(3) Uani d PDU 0.50 1
H H7A 0.390(5) 0.066(5) 0.659(4) 0.099 Uiso d PD 0.50 1
H H7B 0.443(4) -0.018(4) 0.799(8) 0.099 Uiso d PD 0.50 1
C C8 0.2768(9) 0.0017(11) 0.7846(19) 0.068(2) Uani d PDU 0.50 1
H H8A 0.281(7) -0.003(6) 0.908(3) 0.102 Uiso d PD 0.50 1
H H8B 0.259(5) -0.069(3) 0.735(8) 0.102 Uiso d PD 0.50 1
O O5 0.2017(9) 0.0771(16) 0.700(3) 0.063(3) Uani d PDU 0.50 1
C C9 0.0905(10) 0.0707(14) 0.727(3) 0.070(3) Uani d PDU 0.50 1
H H9A 0.088(6) -0.004(3) 0.686(10) 0.105 Uiso d PD 0.50 1
H H9B 0.095(7) 0.068(7) 0.851(4) 0.105 Uiso d PD 0.50 1
C C10 0.0304(14) 0.1633(10) 0.633(2) 0.082(4) Uani d PDU 0.50 1
H H10A 0.030(6) 0.183(5) 0.513(4) 0.122 Uiso d PD 0.50 1
H H10B -0.045(3) 0.177(6) 0.656(9) 0.122 Uiso d PD 0.50 1
Ni Ni 0.25517(4) 0.2628(5) 0.27253(6) 0.0310(8) Uani d PDU 0.50 1
O O6 0.27943(19) 0.2500 0.5294(3) 0.0395(5) Uani d SDU 1 2
H H6C 0.269(4) 0.307(3) 0.576(10) 0.059 Uiso d PD 0.50 1
H H6D 0.243(4) 0.205(3) 0.573(9) 0.059 Uiso d PD 0.50 1
O O7 0.2387(3) 0.2826(3) 0.0190(3) 0.0486(14) Uani d PDU 0.50 1
H H7C 0.186(2) 0.290(3) -0.062(4) 0.073 Uiso d PD 0.50 1
H H7D 0.277(3) 0.235(3) -0.018(5) 0.073 Uiso d PD 0.50 1
O O8 0.1333(11) 0.3728(12) 0.2773(13) 0.0383(15) Uani d PDU 0.50 1
H H8C 0.164(4) 0.428(3) 0.251(6) 0.058 Uiso d PD 0.50 1
H H8D 0.082(4) 0.363(5) 0.193(5) 0.058 Uiso d PD 0.50 1
O O9 0.3696(7) 0.3843(7) 0.3066(12) 0.0548(19) Uani d PDU 0.50 1
H H9C 0.382(6) 0.354(7) 0.219(5) 0.082 Uiso d PD 0.50 1
H H9D 0.427(4) 0.372(5) 0.377(6) 0.082 Uiso d PD 0.50 1
O O10 0.3772(7) 0.1509(7) 0.2691(10) 0.0455(17) Uani d PDU 0.50 1
H H10C 0.390(4) 0.139(6) 0.172(3) 0.068 Uiso d PD 0.50 1
H H10D 0.440(2) 0.162(5) 0.327(5) 0.068 Uiso d PD 0.50 1
O O11 0.1416(12) 0.1430(11) 0.2436(15) 0.049(2) Uani d PDU 0.50 1
H H11C 0.133(6) 0.108(6) 0.329(6) 0.073 Uiso d PD 0.50 1
H H11D 0.076(3) 0.158(6) 0.197(8) 0.073 Uiso d PD 0.50 1
N N1 0.6361(3) 0.2500 0.4719(5) 0.0798(13) Uani d S 1 2
O O12 0.58607(19) 0.3358(2) 0.4553(4) 0.1014(9) Uani d . 1 1
O O13 0.7375(3) 0.2500 0.5176(6) 0.1329(17) Uani d S 1 2
N N2 -0.1092(3) 0.2500 0.0212(5) 0.0721(11) Uani d S 1 2
O O15 -0.06335(18) 0.33636(19) 0.0598(3) 0.0918(8) Uani d . 1 1
O O16 -0.2022(3) 0.2500 -0.0722(5) 0.1124(14) Uani d S 1 2
O O18 0.2355(2) 0.5578(2) 0.2553(4) 0.1029(9) Uani d D 1 1
H H18C 0.254(4) 0.585(3) 0.349(2) 0.154 Uiso d D 1 1
H H18D 0.205(4) 0.605(2) 0.191(4) 0.154 Uiso d D 1 1

loop_
_atom_site_aniso_label
_atom_site_aniso_U_11
_atom_site_aniso_U_22
_atom_site_aniso_U_33
_atom_site_aniso_U_12
_atom_site_aniso_U_13
_atom_site_aniso_U_23
O1 0.0559(16) 0.088(2) 0.0422(14) 0.000 0.0095(12) 0.000
C1 0.074(7) 0.117(4) 0.026(5) 0.047(5) 0.024(5) 0.019(5)
C2 0.130(9) 0.065(4) 0.081(11) 0.042(6) 0.064(11) 0.013(5)
O2 0.105(7) 0.035(4) 0.076(7) 0.007(6) 0.038(7) -0.014(4)
C3 0.165(9) 0.040(6) 0.076(8) -0.018(5) 0.018(7) -0.008(5)
C4 0.122(7) 0.099(9) 0.036(6) -0.059(6) 0.023(6) -0.007(5)
O3 0.070(4) 0.084(4) 0.049(4) -0.030(3) 0.023(3) -0.008(3)
C5 0.045(3) 0.145(8) 0.071(4) -0.028(3) 0.016(3) -0.024(4)
C6 0.047(3) 0.120(5) 0.055(3) 0.003(3) 0.016(3) -0.008(3)
O4 0.064(3) 0.077(4) 0.045(4) 0.012(3) 0.018(3) -0.001(4)
C7 0.083(5) 0.052(5) 0.066(8) 0.034(4) 0.022(5) 0.004(4)
C8 0.112(5) 0.044(6) 0.058(6) 0.005(3) 0.041(5) 0.000(4)
O5 0.066(4) 0.066(7) 0.064(5) -0.011(4) 0.030(4) 0.004(4)
C9 0.067(4) 0.081(5) 0.069(7) -0.037(4) 0.026(5) -0.019(6)
C10 0.052(5) 0.127(5) 0.056(9) -0.026(5) -0.014(5) -0.006(5)
Ni 0.0324(3) 0.029(2) 0.0313(3) 0.0023(4) 0.00589(17) 0.0009(4)
O6 0.0418(13) 0.0479(16) 0.0294(11) 0.000 0.0083(10) 0.000
O7 0.0409(17) 0.077(4) 0.0285(14) 0.0081(15) 0.0085(12) 0.0022(14)
O8 0.041(3) 0.040(4) 0.033(3) 0.005(2) 0.003(2) -0.007(3)
O9 0.042(3) 0.064(5) 0.055(4) -0.015(3) 0.000(2) 0.003(3)
O10 0.044(2) 0.057(5) 0.034(3) 0.014(3) 0.005(2) -0.002(2)
O11 0.052(4) 0.031(4) 0.057(5) -0.004(2) -0.006(4) 0.009(3)
N1 0.043(2) 0.142(5) 0.053(2) 0.000 0.0044(17) 0.000
O12 0.0596(16) 0.113(2) 0.122(2) -0.0080(15) -0.0087(13) 0.0392(18)
O13 0.045(2) 0.186(4) 0.153(4) 0.000 -0.020(2) 0.000
N2 0.044(2) 0.091(3) 0.074(2) 0.000 -0.0073(18) 0.000
O15 0.0645(14) 0.0799(18) 0.118(2) 0.0093(13) -0.0181(13) -0.0321(15)
O16 0.056(2) 0.116(3) 0.144(4) 0.000 -0.039(2) 0.000
O18 0.095(2) 0.0452(15) 0.172(3) 0.0015(12) 0.035(2) 0.0102(15)

loop_
_atom_type_symbol
_atom_type_description
_atom_type_scat_dispersion_real
_atom_type_scat_dispersion_imag
_atom_type_scat_source
C C 0.0033 0.0016 'International Tables Vol C Tables 4.2.6.8 and 6.1.1.4'
H H 0.0000 0.0000 'International Tables Vol C Tables 4.2.6.8 and 6.1.1.4'
N N 0.0061 0.0033 'International Tables Vol C Tables 4.2.6.8 and 6.1.1.4'
O O 0.0106 0.0060 'International Tables Vol C Tables 4.2.6.8 and 6.1.1.4'
Ni Ni 0.3393 1.1124 'International Tables Vol C Tables 4.2.6.8 and 6.1.1.4'

loop_
_geom_angle_atom_site_label_1
_geom_angle_atom_site_label_2
_geom_angle_atom_site_label_3
_geom_angle_site_symmetry_1
_geom_angle_site_symmetry_3
_geom_angle
_geom_angle_publ_flag
C1 O1 C1 . 4_565 125.5(13) no
C1 O1 C10 4_565 4_565 112.3(5) no
C1 O1 C10 . . 112.3(5) no
C10 O1 C10 4_565 . 99.2(13) no
C10 C1 C9 4_565 4_565 153(5) no
C10 C1 O1 4_565 . 84(3) no
C9 C1 O1 4_565 . 118.4(16) no
C10 C1 C2 4_565 . 151(6) no
O1 C1 C2 . . 112.4(12) no
C10 C1 H1A 4_565 . 75(7) no
C9 C1 H1A 4_565 . 109(5) no
O1 C1 H1A . . 110(4) no
C2 C1 H1A . . 118(4) no
C10 C1 H1B 4_565 . 55(7) no
C9 C1 H1B 4_565 . 100(5) no
O1 C1 H1B . . 111(5) no
C2 C1 H1B . . 96(4) no
H1A C1 H1B . . 107.8(15) no
C9 C2 O5 4_565 4_565 136(7) no
C9 C2 O2 4_565 . 140(5) no
O5 C2 C1 4_565 . 106.8(17) no
O2 C2 C1 . . 109.0(10) no
O5 C2 C10 4_565 4_565 103.7(18) no
O2 C2 C10 . 4_565 106.7(12) no
C9 C2 H2A 4_565 . 98(9) no
O5 C2 H2A 4_565 . 118(6) no
O2 C2 H2A . . 107(6) no
C1 C2 H2A . . 112(6) no
C10 C2 H2A 4_565 . 117(6) no
C9 C2 H2B 4_565 . 62(9) no
O5 C2 H2B 4_565 . 123(6) no
O2 C2 H2B . . 133(6) no
C1 C2 H2B . . 86(5) no
C10 C2 H2B 4_565 . 85(6) no
H2A C2 H2B . . 107.2(15) no
O5 O2 C8 4_565 4_565 100(5) no
O5 O2 C3 4_565 . 120(5) no
C8 O2 C2 4_565 . 97.1(11) no
C3 O2 C2 . . 112.4(10) no
C8 O2 C9 4_565 4_565 104.8(13) no
C3 O2 C9 . 4_565 120.2(13) no
C8 C3 C7 4_565 4_565 132(5) no
C8 C3 O2 4_565 . 65(3) no
C7 C3 O2 4_565 . 105.5(16) no
C8 C3 C4 4_565 . 151(5) no
O2 C3 C4 . . 109.4(9) no
C7 C3 O5 4_565 4_565 113.6(18) no
C4 C3 O5 . 4_565 119.9(13) no
C8 C3 O4 4_565 4_565 158(4) no
C7 C3 O4 4_565 4_565 46.6(6) no
O2 C3 O4 . 4_565 93.0(9) no
O5 C3 O4 4_565 4_565 104.7(12) no
C8 C3 H3A 4_565 . 74(6) no
C7 C3 H3A 4_565 . 152(6) no
O2 C3 H3A . . 96(7) no
C4 C3 H3A . . 134(6) no
O5 C3 H3A 4_565 . 91(7) no
O4 C3 H3A 4_565 . 115(5) no
C8 C3 H3B 4_565 . 48(6) no
C7 C3 H3B 4_565 . 88(5) no
O2 C3 H3B . . 95(7) no
C4 C3 H3B . . 107(5) no
O5 C3 H3B 4_565 . 86(6) no
O4 C3 H3B 4_565 . 135(5) no
H3A C3 H3B . . 108.3(16) no
C7 C4 O4 4_565 4_565 131(3) no
C7 C4 O3 4_565 . 145(3) no
O4 C4 C3 4_565 . 101.3(11) no
O3 C4 C3 . . 106.8(8) no
C7 C4 C6 4_565 4_565 141(3) no
O4 C4 C6 4_565 4_565 47.8(8) no
O3 C4 C6 . 4_565 51.2(5) no
C3 C4 C6 . 4_565 144.7(10) no
O4 C4 C8 4_565 4_565 106.1(13) no
O3 C4 C8 . 4_565 113.0(10) no
C6 C4 C8 4_565 4_565 146.3(11) no
C7 C4 H4A 4_565 . 77(5) no
O4 C4 H4A 4_565 . 95(5) no
O3 C4 H4A . . 110(5) no
C3 C4 H4A . . 109(5) no
C6 C4 H4A 4_565 . 65(5) no
C8 C4 H4A 4_565 . 103(5) no
C7 C4 H4B 4_565 . 109(5) no
O4 C4 H4B 4_565 . 119(4) no
O3 C4 H4B . . 101(4) no
C3 C4 H4B . . 121(4) no
C6 C4 H4B 4_565 . 92(4) no
C8 C4 H4B 4_565 . 121(4) no
H4A C4 H4B . . 107.5(15) no
O4 O3 C5 4_565 . 111.1(13) no
C5 O3 C4 . . 114.9(8) no
O4 O3 C6 4_565 4_565 71.9(11) no
C4 O3 C6 . 4_565 80.1(7) no
C5 O3 C7 . 4_565 122.8(7) no
C6 O3 C7 4_565 4_565 86.0(6) no
C5 C5 O3 4_565 . 127.1(5) no
C6 C5 O3 4_565 . 73.7(6) no
C6 C5 C6 4_565 . 67.7(8) no
O3 C5 C6 . . 113.5(5) no
C5 C5 O4 4_565 4_565 126.1(4) no
C6 C5 O4 4_565 4_565 54.6(5) no
C6 C5 O4 . 4_565 100.9(5) no
C5 C5 H5A 4_565 . 63.5(6) no
C6 C5 H5A 4_565 . 169.5(16) no
O3 C5 H5A . . 108(3) no
C6 C5 H5A . . 102.4(8) no
O4 C5 H5A 4_565 . 127(3) no
C5 C5 H5B 4_565 . 121(5) no
C6 C5 H5B 4_565 . 79(3) no
O3 C5 H5B . . 111(5) no
C6 C5 H5B . . 112(5) no
O4 C5 H5B 4_565 . 106(4) no
H5A C5 H5B . . 108.8(15) no
C5 C6 O4 4_565 . 91.0(6) no
C5 C6 C6 4_565 4_565 73.3(7) no
O4 C6 C6 . 4_565 121.5(5) no
C5 C6 O3 4_565 4_565 66.9(5) no
C6 C6 O3 4_565 4_565 112.9(4) no
O4 C6 C5 . . 108.6(5) no
O3 C6 C5 4_565 . 88.3(5) no
C5 C6 C4 4_565 4_565 110.6(8) no
C6 C6 C4 4_565 4_565 148.1(5) no
O3 C6 C4 4_565 4_565 48.7(4) no
C5 C6 C4 . 4_565 137.0(6) no
C5 C6 H6A 4_565 . 149(4) no
O4 C6 H6A . . 105(3) no
C6 C6 H6A 4_565 . 76(4) no
O3 C6 H6A 4_565 . 127(3) no
C5 C6 H6A . . 115(4) no
C4 C6 H6A 4_565 . 95(3) no
C5 C6 H6B 4_565 . 86(3) no
O4 C6 H6B . . 118(5) no
C6 C6 H6B 4_565 . 116(5) no
O3 C6 H6B 4_565 . 112(4) no
C5 C6 H6B . . 102(4) no
C4 C6 H6B 4_565 . 96(5) no
H6A C6 H6B . . 108.4(15) no
O3 O4 C4 4_565 4_565 128(2) no
O3 O4 C7 4_565 . 141(2) no
O3 O4 C6 4_565 . 83.9(12) no
C4 O4 C6 4_565 . 101.8(11) no
C7 O4 C6 . . 112.0(7) no
O3 O4 C5 4_565 4_565 49.7(11) no
C4 O4 C5 4_565 4_565 122.4(11) no
C7 O4 C5 . 4_565 138.3(7) no
O3 O4 C3 4_565 4_565 126.0(14) no
C4 O4 C3 4_565 4_565 49.0(7) no
C6 O4 C3 . 4_565 146.1(9) no
C5 O4 C3 4_565 4_565 168.1(8) no
C4 C7 C3 4_565 4_565 119(3) no
C3 C7 O4 4_565 . 98.2(13) no
C4 C7 C8 4_565 . 133(3) no
O4 C7 C8 . . 110.4(7) no
C3 C7 O3 4_565 4_565 96.7(13) no
C8 C7 O3 . 4_565 110.1(8) no
C4 C7 H7A 4_565 . 109(5) no
C3 C7 H7A 4_565 . 119(4) no
O4 C7 H7A . . 104(4) no
C8 C7 H7A . . 108(4) no
O3 C7 H7A 4_565 . 114(4) no
C4 C7 H7B 4_565 . 87(5) no
C3 C7 H7B 4_565 . 111(4) no
O4 C7 H7B . . 117(4) no
C8 C7 H7B . . 109(4) no
O3 C7 H7B 4_565 . 107(4) no
H7A C7 H7B . . 107.8(15) no
C3 C8 O2 4_565 4_565 95(3) no
C3 C8 O5 4_565 . 110(3) no
O2 C8 C7 4_565 . 93.3(11) no
O5 C8 C7 . . 106.9(8) no
O2 C8 C4 4_565 4_565 92.5(11) no
O5 C8 C4 . 4_565 107.5(11) no
C3 C8 H8A 4_565 . 69(6) no
O2 C8 H8A 4_565 . 112(5) no
O5 C8 H8A . . 116(6) no
C7 C8 H8A . . 101(5) no
C4 C8 H8A 4_565 . 90(5) no
C3 C8 H8B 4_565 . 136(6) no
O2 C8 H8B 4_565 . 124(4) no
O5 C8 H8B . . 109(4) no
C7 C8 H8B . . 115(4) no
C4 C8 H8B 4_565 . 125(4) no
H8A C8 H8B . . 108.7(16) no
O2 O5 C2 4_565 4_565 135(8) no
O2 O5 C8 4_565 . 65(4) no
C2 O5 C8 4_565 . 106.5(17) no
O2 O5 C9 4_565 . 139(7) no
C8 O5 C9 . . 116.8(10) no
O2 O5 C3 4_565 4_565 49(4) no
C2 O5 C3 4_565 4_565 116(2) no
C9 O5 C3 . 4_565 126.1(13) no
C2 C9 C1 4_565 4_565 139(5) no
C1 C9 O5 4_565 . 107.8(15) no
C2 C9 C10 4_565 . 138(5) no
O5 C9 C10 . . 106.1(11) no
C1 C9 O2 4_565 4_565 107.4(15) no
C10 C9 O2 . 4_565 106.6(13) no
C2 C9 H9A 4_565 . 76(8) no
C1 C9 H9A 4_565 . 130(5) no
O5 C9 H9A . . 88(5) no
C10 C9 H9A . . 125(5) no
O2 C9 H9A 4_565 . 95(5) no
C2 C9 H9B 4_565 . 81(9) no
C1 C9 H9B 4_565 . 112(5) no
O5 C9 H9B . . 106(5) no
C10 C9 H9B . . 118(5) no
O2 C9 H9B 4_565 . 99(5) no
H9A C9 H9B . . 106.9(15) no
C1 C10 O1 4_565 . 83(3) no
O1 C10 C9 . . 101.0(12) no
O1 C10 C2 . 4_565 97.4(12) no
C1 C10 H10A 4_565 . 146(8) no
O1 C10 H10A . . 109(4) no
C9 C10 H10A . . 126(4) no
C2 C10 H10A 4_565 . 122(4) no
C1 C10 H10B 4_565 . 104(8) no
O1 C10 H10B . . 90(5) no
C9 C10 H10B . . 116(4) no
C2 C10 H10B 4_565 . 123(4) no
H10A C10 H10B . . 107.5(15) no
Ni Ni O11 4_565 4_565 130.7(6) no
Ni Ni O10 4_565 4_565 125.7(3) no
O11 Ni O10 4_565 4_565 103.0(7) no
Ni Ni O7 4_565 . 97.02(19) no
O11 Ni O7 4_565 . 81.9(4) no
O10 Ni O7 4_565 . 81.1(3) no
Ni Ni O11 4_565 . 42.4(5) no
O11 Ni O11 4_565 . 88.2(11) no
O10 Ni O11 4_565 . 165.7(6) no
O7 Ni O11 . . 92.1(3) no
Ni Ni O6 4_565 . 85.48(16) no
O11 Ni O6 4_565 . 98.4(4) no
O10 Ni O6 4_565 . 95.4(3) no
O7 Ni O6 . . 176.4(2) no
O11 Ni O6 . . 91.5(4) no
Ni Ni O8 4_565 . 132.5(5) no
O11 Ni O8 4_565 . 8.4(6) no
O10 Ni O8 4_565 . 101.9(7) no
O7 Ni O8 . . 89.9(3) no
O11 Ni O8 . . 90.55(16) no
O6 Ni O8 . . 90.3(3) no
Ni Ni O9 4_565 . 137.8(3) no
O11 Ni O9 4_565 . 91.6(7) no
O10 Ni O9 4_565 . 15.1(3) no
O7 Ni O9 . . 89.0(3) no
O11 Ni O9 . . 178.9(4) no
O6 Ni O9 . . 87.4(3) no
O8 Ni O9 . . 89.1(6) no
Ni Ni O10 4_565 . 47.0(3) no
O11 Ni O10 4_565 . 171.8(4) no
O10 Ni O10 4_565 . 78.6(6) no
O7 Ni O10 . . 90.4(2) no
O11 Ni O10 . . 89.0(6) no
O6 Ni O10 . . 89.4(3) no
O8 Ni O10 . . 179.4(5) no
O9 Ni O10 . . 91.36(19) no
Ni Ni O7 4_565 4_565 74.19(17) no
O11 Ni O7 4_565 4_565 96.8(4) no
O10 Ni O7 4_565 4_565 94.4(2) no
O7 Ni O7 . 4_565 22.83(19) no
O11 Ni O7 . 4_565 75.3(4) no
O6 Ni O7 . 4_565 159.5(3) no
O8 Ni O7 . 4_565 105.2(3) no
O9 Ni O7 . 4_565 105.8(3) no
O10 Ni O7 . 4_565 75.0(3) no
Ni Ni O8 4_565 4_565 41.5(5) no
O11 Ni O8 4_565 4_565 89.7(2) no
O10 Ni O8 4_565 4_565 167.2(6) no
O7 Ni O8 . 4_565 99.5(3) no
O11 Ni O8 . 4_565 7.4(6) no
O6 Ni O8 . 4_565 84.1(3) no
O8 Ni O8 . 4_565 90.9(10) no
O9 Ni O8 . 4_565 171.5(4) no
O10 Ni O8 . 4_565 88.6(6) no
O7 Ni O8 4_565 4_565 82.4(4) no
Ni Ni O9 4_565 4_565 36.9(3) no
O11 Ni O9 4_565 4_565 167.5(7) no
O10 Ni O9 4_565 4_565 89.4(2) no
O7 Ni O9 . 4_565 99.4(3) no
O11 Ni O9 . 4_565 79.3(6) no
O6 Ni O9 . 4_565 81.1(2) no
O8 Ni O9 . 4_565 166.4(5) no
O9 Ni O9 . 4_565 100.9(5) no
O10 Ni O9 . 4_565 13.0(3) no
O7 Ni O9 4_565 4_565 81.1(3) no
O8 Ni O9 4_565 4_565 77.8(5) no
Ni Ni H9C 4_565 . 124.1(18) no
O11 Ni H9C 4_565 . 102(2) no
O10 Ni H9C 4_565 . 11.2(10) no
O7 Ni H9C . . 69.9(12) no
O11 Ni H9C . . 157.4(8) no
O6 Ni H9C . . 106.6(11) no
O8 Ni H9C . . 103(2) no
O9 Ni H9C . . 23.7(6) no
O10 Ni H9C . . 78.0(19) no
O7 Ni H9C 4_565 . 83.4(7) no
O8 Ni H9C 4_565 . 162.6(11) no
O9 Ni H9C 4_565 . 90(2) no
Ni O6 H6C . . 113(6) no
Ni O6 H6C 4_565 . 121(6) no
Ni O6 H6D . . 120(5) no
Ni O6 H6D 4_565 . 113(5) no
H6C O6 H6D . . 104.7(16) no
O7 O7 Ni 4_565 . 82.98(19) no
O7 O7 Ni 4_565 4_565 74.19(17) no
O7 O7 H7C 4_565 . 96(3) no
Ni O7 H7C . . 136(3) no
Ni O7 H7C 4_565 . 135(3) no
O7 O7 H7D 4_565 . 45(4) no
Ni O7 H7D . . 108(3) no
Ni O7 H7D 4_565 . 101(3) no
H7C O7 H7D . . 102.3(16) no
O11 O8 Ni 4_565 . 47(3) no
O11 O8 Ni 4_565 4_565 46(3) no
O11 O8 H8C 4_565 . 93(6) no
Ni O8 H8C . . 101(4) no
Ni O8 H8C 4_565 . 107(4) no
O11 O8 H8D 4_565 . 66(7) no
Ni O8 H8D . . 109(6) no
Ni O8 H8D 4_565 . 106(6) no
H8C O8 H8D . . 103.1(17) no
O10 O9 Ni 4_565 . 61.1(12) no
O10 O9 Ni 4_565 4_565 57.1(13) no
Ni O9 H9C . . 77(7) no
Ni O9 H9C 4_565 . 75(7) no
O10 O9 H9D 4_565 . 91(5) no
Ni O9 H9D . . 115(5) no
Ni O9 H9D 4_565 . 111(5) no
H9C O9 H9D . . 103.4(17) no
O9 O10 Ni 4_565 4_565 103.8(14) no
O9 O10 Ni 4_565 . 109.8(15) no
O9 O10 H10C 4_565 . 116(6) no
Ni O10 H10C 4_565 . 115(4) no
Ni O10 H10C . . 114(4) no
O9 O10 H10D 4_565 . 94(4) no
Ni O10 H10D 4_565 . 124(4) no
Ni O10 H10D . . 119(5) no
H10C O10 H10D . . 103.3(17) no
O8 O11 Ni 4_565 4_565 125(3) no
O8 O11 Ni 4_565 . 127(3) no
Ni O11 H11C 4_565 . 116(5) no
Ni O11 H11C . . 119(5) no
O8 O11 H11D 4_565 . 94(6) no
Ni O11 H11D 4_565 . 124(6) no
Ni O11 H11D . . 118(5) no
H11C O11 H11D . . 103.4(17) no
O13 N1 O12 . 4_565 119.3(2) no
O13 N1 O12 . . 119.3(2) no
O12 N1 O12 4_565 . 121.3(4) no
O15 N2 O15 . 4_565 122.7(4) no
O15 N2 O16 . . 118.52(18) no
O15 N2 O16 4_565 . 118.52(18) no
H18C O18 H18D . . 107.2(17) no

loop_
_geom_bond_atom_site_label_1
_geom_bond_atom_site_label_2
_geom_bond_site_symmetry_2
_geom_bond_distance
_geom_bond_publ_flag
O1 C1 . 1.427(8) no
O1 C1 4_565 1.427(8) no
O1 C10 4_565 1.428(9) no
O1 C10 . 1.428(9) no
C1 C10 4_565 0.33(3) no
C1 C9 4_565 1.20(3) no
C1 C2 . 1.504(9) no
C1 H1A . 0.990(10) no
C1 H1B . 0.992(10) no
C2 C9 4_565 0.37(2) no
C2 O5 4_565 1.13(3) no
C2 O2 . 1.433(9) no
C2 H2A . 0.993(10) no
C2 H2B . 0.993(10) no
O2 O5 4_565 0.39(3) no
O2 C8 4_565 1.29(3) no
O2 C3 . 1.417(8) no
O2 C9 4_565 1.74(2) no
C3 C8 4_565 0.490(18) no
C3 C7 4_565 1.12(2) no
C3 C4 . 1.480(9) no
C3 O5 4_565 1.64(3) no
C3 O4 4_565 1.923(14) no
C3 H3A . 0.988(10) no
C3 H3B . 0.989(10) no
C4 C7 4_565 0.568(14) no
C4 O4 4_565 0.971(16) no
C4 O3 . 1.430(8) no
C4 H4A . 0.993(10) no
C4 H4B . 0.989(10) no
O3 O4 4_565 0.613(7) no
O3 C5 . 1.423(7) no
O3 C6 4_565 1.485(10) no
O3 C7 4_565 1.923(12) no
C5 C5 4_565 0.880(15) no
C5 C6 4_565 0.982(8) no
C5 C6 . 1.495(7) no
C5 O4 4_565 1.740(10) no
C5 H5A . 0.986(10) no
C5 H5B . 0.987(10) no
C6 C5 4_565 0.982(8) no
C6 O4 . 1.419(7) no
C6 C6 4_565 1.444(14) no
C6 O3 4_565 1.485(10) no
C6 H6A . 0.992(10) no
C6 H6B . 0.986(10) no
O4 O3 4_565 0.612(7) no
O4 C4 4_565 0.971(16) no
O4 C7 . 1.410(7) no
O4 C5 4_565 1.740(10) no
O4 C3 4_565 1.923(14) no
C7 C4 4_565 0.568(14) no
C7 C3 4_565 1.12(2) no
C7 C8 . 1.493(8) no
C7 O3 4_565 1.923(12) no
C7 H7A . 0.992(10) no
C7 H7B . 0.987(10) no
C8 C3 4_565 0.490(18) no
C8 O2 4_565 1.29(3) no
C8 O5 . 1.407(8) no
C8 H8A . 0.989(10) no
C8 H8B . 0.984(10) no
O5 O2 4_565 0.39(3) no
O5 C2 4_565 1.13(3) no
O5 C9 . 1.427(8) no
O5 C3 4_565 1.64(3) no
C9 C2 4_565 0.37(2) no
C9 C1 4_565 1.20(3) no
C9 C10 . 1.503(9) no
C9 O2 4_565 1.74(2) no
C9 H9A . 0.993(10) no
C9 H9B . 0.996(10) no
C10 C1 4_565 0.33(3) no
C10 H10A . 0.993(10) no
C10 H10B . 0.992(10) no
Ni Ni 4_565 0.322(11) no
Ni O11 4_565 1.811(10) no
Ni O10 4_565 1.855(8) no
Ni O7 . 2.028(3) no
Ni O11 . 2.036(7) no
Ni O6 . 2.040(2) no
Ni O8 . 2.043(6) no
Ni O9 . 2.058(6) no
Ni O10 . 2.060(6) no
Ni O7 4_565 2.092(3) no
Ni O8 4_565 2.273(10) no
Ni O9 4_565 2.307(9) no
Ni H9C . 2.04(10) no
O6 Ni 4_565 2.040(2) no
O6 H6C . 0.834(10) no
O6 H6D . 0.834(10) no
O7 O7 4_565 0.818(7) no
O7 Ni 4_565 2.092(3) no
O7 H7C . 0.839(10) no
O7 H7D . 0.851(10) no
O8 O11 4_565 0.365(14) no
O8 Ni 4_565 2.273(10) no
O8 H8C . 0.841(10) no
O8 H8D . 0.842(10) no
O9 O10 4_565 0.553(11) no
O9 Ni 4_565 2.307(9) no
O9 H9C . 0.840(11) no
O9 H9D . 0.837(10) no
O10 O9 4_565 0.553(11) no
O10 Ni 4_565 1.855(8) no
O10 H10C . 0.840(10) no
O10 H10D . 0.840(10) no
O11 O8 4_565 0.365(14) no
O11 Ni 4_565 1.811(10) no
O11 H11C . 0.839(10) no
O11 H11D . 0.843(10) no
N1 O13 . 1.233(5) no
N1 O12 4_565 1.234(3) no
N1 O12 . 1.234(3) no
N2 O15 . 1.234(3) no
N2 O15 4_565 1.234(3) no
N2 O16 . 1.247(4) no
O18 H18C . 0.822(10) no
O18 H18D . 0.829(10) no

loop_
_geom_hbond_atom_site_label_D
_geom_hbond_atom_site_label_H
_geom_hbond_atom_site_label_A
_geom_hbond_site_symmetry_A
_geom_hbond_distance_DH
_geom_hbond_distance_HA
_geom_hbond_distance_DA
_geom_hbond_angle_DHA
O6 H6C O2 . 0.834(10) 1.88(3) 2.688(15) 164(7)
O6 H6C O5 4_565 0.834(10) 2.02(2) 2.826(16) 162(5)
O7 H7C O1 1_554 0.839(10) 1.968(19) 2.766(4) 158(4)
O7 H7D O4 4_564 0.851(10) 2.61(5) 2.833(9) 96(4)
O10 H10C O3 4_564 0.840(10) 1.98(2) 2.802(9) 166(7)
O8 H8D O15 . 0.842(10) 1.94(3) 2.750(14) 161(6)
O8 H8C O18 . 0.841(10) 1.84(2) 2.662(18) 164(5)
O9 H9D O12 . 0.837(10) 1.99(3) 2.778(10) 156(6)
O10 H10D O12 4_565 0.840(10) 1.897(18) 2.730(9) 171(7)
O11 H11D O15 4_565 0.843(10) 1.86(2) 2.689(14) 166(7)
O11 H11C O18 4_565 0.839(10) 2.55(8) 2.766(18) 96(6)
O18 H18D O16 3_565 0.829(10) 2.05(2) 2.816(4) 153(4)
O18 H18C O13 3_666 0.822(10) 2.33(3) 3.006(4) 141(4)

loop_
_geom_torsion_atom_site_label_1
_geom_torsion_atom_site_label_2
_geom_torsion_atom_site_label_3
_geom_torsion_atom_site_label_4
_geom_torsion_site_symmetry_1
_geom_torsion_site_symmetry_4
_geom_torsion
_geom_torsion_publ_flag
C1 O1 C1 C10 4_565 4_565 -3(8) no
C10 O1 C1 C10 . 4_565 -2(6) no
C1 O1 C1 C9 4_565 4_565 -166.2(12) no
C10 O1 C1 C9 4_565 4_565 -163(8) no
C10 O1 C1 C9 . 4_565 -165(2) no
C1 O1 C1 C2 4_565 . -158.2(10) no
C10 O1 C1 C2 4_565 . -155(7) no
C10 O1 C1 C2 . . -157.4(16) no
C10 C1 C2 C9 4_565 4_565 109(17) no
O1 C1 C2 C9 . 4_565 -131(15) no
C10 C1 C2 O5 4_565 4_565 -52(11) no
C9 C1 C2 O5 4_565 4_565 -161(17) no
O1 C1 C2 O5 . 4_565 68(3) no
C10 C1 C2 O2 4_565 . -64(10) no
C9 C1 C2 O2 4_565 . -172(17) no
O1 C1 C2 O2 . . 57(2) no
C9 C1 C2 C10 4_565 4_565 -109(17) no
O1 C1 C2 C10 . 4_565 120(11) no
C9 C2 O2 O5 4_565 4_565 74(18) no
C1 C2 O2 O5 . 4_565 80(9) no
C10 C2 O2 O5 4_565 4_565 76(8) no
C9 C2 O2 C8 4_565 4_565 171(15) no
O5 C2 O2 C8 4_565 4_565 97(9) no
C1 C2 O2 C8 . 4_565 176.9(19) no
C10 C2 O2 C8 4_565 4_565 172.2(18) no
C9 C2 O2 C3 4_565 . -176(15) no
O5 C2 O2 C3 4_565 . 110(9) no
C1 C2 O2 C3 . . -169.4(19) no
C10 C2 O2 C3 4_565 . -174.1(18) no
O5 C2 O2 C9 4_565 4_565 -74(18) no
C1 C2 O2 C9 . 4_565 6(14) no
C10 C2 O2 C9 4_565 4_565 2(14) no
O5 O2 C3 C8 4_565 4_565 -5(9) no
C2 O2 C3 C8 . 4_565 -43(5) no
C9 O2 C3 C8 4_565 4_565 -43(5) no
O5 O2 C3 C7 4_565 4_565 -135(8) no
C8 O2 C3 C7 4_565 4_565 -129(5) no
C2 O2 C3 C7 . 4_565 -171.8(19) no
C9 O2 C3 C7 4_565 4_565 -172(2) no
O5 O2 C3 C4 4_565 . -155(8) no
C8 O2 C3 C4 4_565 . -149(5) no
C2 O2 C3 C4 . . 167.9(17) no
C9 O2 C3 C4 4_565 . 167.3(18) no
C8 O2 C3 O5 4_565 4_565 5(9) no
C2 O2 C3 O5 . 4_565 -37(7) no
C9 O2 C3 O5 4_565 4_565 -38(6) no
O5 O2 C3 O4 4_565 4_565 180(8) no
C8 O2 C3 O4 4_565 4_565 -175(5) no
C2 O2 C3 O4 . 4_565 142.6(18) no
C9 O2 C3 O4 4_565 4_565 142(2) no
C8 C3 C4 C7 4_565 4_565 8(8) no
O2 C3 C4 C7 . 4_565 82(4) no
O5 C3 C4 C7 4_565 4_565 76(4) no
O4 C3 C4 C7 4_565 4_565 141(5) no
C8 C3 C4 O4 4_565 4_565 -133(8) no
C7 C3 C4 O4 4_565 4_565 -141(5) no
O2 C3 C4 O4 . 4_565 -60(2) no
O5 C3 C4 O4 4_565 4_565 -65.3(19) no
C8 C3 C4 O3 4_565 . -153(8) no
C7 C3 C4 O3 4_565 . -161(5) no
O2 C3 C4 O3 . . -79.2(18) no
O5 C3 C4 O3 4_565 . -85.0(17) no
O4 C3 C4 O3 4_565 . -19.6(7) no
C8 C3 C4 C6 4_565 4_565 -108(8) no
C7 C3 C4 C6 4_565 4_565 -116(5) no
O2 C3 C4 C6 . 4_565 -34(3) no
O5 C3 C4 C6 4_565 4_565 -40(3) no
O4 C3 C4 C6 4_565 4_565 25.5(12) no
C7 C3 C4 C8 4_565 4_565 -8(8) no
O2 C3 C4 C8 . 4_565 74(8) no
O5 C3 C4 C8 4_565 4_565 68(7) no
O4 C3 C4 C8 4_565 4_565 133(8) no
C7 C4 O3 O4 4_565 4_565 55(6) no
C3 C4 O3 O4 . 4_565 77(2) no
C6 C4 O3 O4 4_565 4_565 -72(2) no
C8 C4 O3 O4 4_565 4_565 73(2) no
C7 C4 O3 C5 4_565 . 145(6) no
O4 C4 O3 C5 4_565 . 91(2) no
C3 C4 O3 C5 . . 167.3(9) no
C6 C4 O3 C5 4_565 . 18.9(6) no
C8 C4 O3 C5 4_565 . 163.8(10) no
C7 C4 O3 C6 4_565 4_565 126(6) no
O4 C4 O3 C6 4_565 4_565 72(2) no
C3 C4 O3 C6 . 4_565 148.3(11) no
C8 C4 O3 C6 4_565 4_565 144.8(12) no
O4 C4 O3 C7 4_565 4_565 -55(6) no
C3 C4 O3 C7 . 4_565 22(6) no
C6 C4 O3 C7 4_565 4_565 -126(6) no
C8 C4 O3 C7 4_565 4_565 18(5) no
O4 O3 C5 C5 4_565 4_565 -94(2) no
C4 O3 C5 C5 . 4_565 -129.1(8) no
C6 O3 C5 C5 4_565 4_565 -98.9(6) no
C7 O3 C5 C5 4_565 4_565 -122.5(7) no
O4 O3 C5 C6 4_565 4_565 5(2) no
C4 O3 C5 C6 . 4_565 -30.2(10) no
C7 O3 C5 C6 4_565 4_565 -23.6(10) no
O4 O3 C5 C6 4_565 . -51(2) no
C4 O3 C5 C6 . . -86.3(10) no
C6 O3 C5 C6 4_565 . -56.1(7) no
C7 O3 C5 C6 4_565 . -79.7(10) no
C4 O3 C5 O4 . 4_565 -35.1(18) no
C6 O3 C5 O4 4_565 4_565 -5(2) no
C7 O3 C5 O4 4_565 4_565 -28.5(16) no
C6 C5 C6 C5 4_565 4_565 180.000(5) no
O3 C5 C6 C5 . 4_565 -120.6(6) no
O4 C5 C6 C5 4_565 4_565 -135.7(4) no
C6 C5 C6 O4 4_565 . -117.4(6) no
O3 C5 C6 O4 . . -58.0(7) no
O4 C5 C6 O4 4_565 . -73.1(7) no
C5 C5 C6 C6 4_565 4_565 180.000(4) no
O3 C5 C6 C6 . 4_565 59.4(6) no
O4 C5 C6 C6 4_565 4_565 44.3(4) no
C5 C5 C6 O3 4_565 4_565 49.2(5) no
C6 C5 C6 O3 4_565 4_565 -130.8(5) no
O3 C5 C6 O3 . 4_565 -71.4(8) no
O4 C5 C6 O3 4_565 4_565 -86.5(4) no
C5 C5 C6 C4 4_565 4_565 49.1(9) no
C6 C5 C6 C4 4_565 4_565 -130.9(9) no
O3 C5 C6 C4 . 4_565 -71.4(11) no
O4 C5 C6 C4 4_565 4_565 -86.5(9) no
C5 C6 O4 O3 4_565 4_565 -4.4(18) no
C6 C6 O4 O3 4_565 4_565 -75.3(18) no
C5 C6 O4 O3 . 4_565 -34.4(19) no
C4 C6 O4 O3 4_565 4_565 127(2) no
C5 C6 O4 C4 4_565 4_565 -131.8(12) no
C6 C6 O4 C4 4_565 4_565 157.3(10) no
O3 C6 O4 C4 4_565 4_565 -127(2) no
C5 C6 O4 C4 . 4_565 -161.8(11) no
C5 C6 O4 C7 4_565 . -146.9(10) no
C6 C6 O4 C7 4_565 . 142.1(8) no
O3 C6 O4 C7 4_565 . -143(2) no
C5 C6 O4 C7 . . -176.9(8) no
C4 C6 O4 C7 4_565 . -15.2(14) no
C6 C6 O4 C5 4_565 4_565 -71.0(6) no
O3 C6 O4 C5 4_565 4_565 4.4(18) no
C5 C6 O4 C5 . 4_565 -30.0(6) no
C4 C6 O4 C5 4_565 4_565 131.8(12) no
C5 C6 O4 C3 4_565 4_565 -158.8(14) no
C6 C6 O4 C3 4_565 4_565 130.2(13) no
O3 C6 O4 C3 4_565 4_565 -154(3) no
C5 C6 O4 C3 . 4_565 171.2(13) no
C4 C6 O4 C3 4_565 4_565 -27.0(12) no
O3 O4 C7 C4 4_565 4_565 -51(5) no
C6 O4 C7 C4 . 4_565 57(5) no
C5 O4 C7 C4 4_565 4_565 30(5) no
C3 O4 C7 C4 4_565 4_565 -134(6) no
O3 O4 C7 C3 4_565 4_565 83(3) no
C4 O4 C7 C3 4_565 4_565 134(6) no
C6 O4 C7 C3 . 4_565 -168.5(12) no
C5 O4 C7 C3 4_565 4_565 163.9(12) no
O3 O4 C7 C8 4_565 . 91(3) no
C4 O4 C7 C8 4_565 . 142(5) no
C6 O4 C7 C8 . . -160.9(9) no
C5 O4 C7 C8 4_565 . 171.5(10) no
C3 O4 C7 C8 4_565 . 7.6(14) no
C4 O4 C7 O3 4_565 4_565 51(5) no
C6 O4 C7 O3 . 4_565 108(3) no
C5 O4 C7 O3 4_565 4_565 80(3) no
C3 O4 C7 O3 4_565 4_565 -83(3) no
C4 C7 C8 C3 4_565 4_565 -6(6) no
O4 C7 C8 C3 . 4_565 -32(5) no
O3 C7 C8 C3 4_565 4_565 -20(5) no
C4 C7 C8 O2 4_565 4_565 87(4) no
C3 C7 C8 O2 4_565 4_565 93(6) no
O4 C7 C8 O2 . 4_565 60.9(15) no
O3 C7 C8 O2 4_565 4_565 73.4(14) no
C4 C7 C8 O5 4_565 . 95(5) no
C3 C7 C8 O5 4_565 . 101(6) no
O4 C7 C8 O5 . . 68.9(17) no
O3 C7 C8 O5 4_565 . 81.4(16) no
C3 C7 C8 C4 4_565 4_565 6(6) no
O4 C7 C8 C4 . 4_565 -26(4) no
O3 C7 C8 C4 4_565 4_565 -14(4) no
C3 C8 O5 O2 4_565 4_565 5(8) no
C7 C8 O5 O2 . 4_565 -31(7) no
C4 C8 O5 O2 4_565 4_565 -18(7) no
C3 C8 O5 C2 4_565 4_565 -127(4) no
O2 C8 O5 C2 4_565 4_565 -132(8) no
C7 C8 O5 C2 . 4_565 -163(2) no
C4 C8 O5 C2 4_565 4_565 -150(2) no
C3 C8 O5 C9 4_565 . -129(4) no
O2 C8 O5 C9 4_565 . -134(8) no
C7 C8 O5 C9 . . -164.9(18) no
C4 C8 O5 C9 4_565 . -151.8(18) no
O2 C8 O5 C3 4_565 4_565 -5(8) no
C7 C8 O5 C3 . 4_565 -36(4) no
C4 C8 O5 C3 4_565 4_565 -23(4) no
O2 O5 C9 C2 4_565 4_565 -73(16) no
C8 O5 C9 C2 . 4_565 9(14) no
C3 O5 C9 C2 4_565 4_565 -7(14) no
O2 O5 C9 C1 4_565 4_565 89(7) no
C2 O5 C9 C1 4_565 4_565 162(15) no
C8 O5 C9 C1 . 4_565 171(2) no
C3 O5 C9 C1 4_565 4_565 155(2) no
O2 O5 C9 C10 4_565 . 95(7) no
C2 O5 C9 C10 4_565 . 167(15) no
C8 O5 C9 C10 . . 176.2(18) no
C3 O5 C9 C10 4_565 . 160.5(18) no
C2 O5 C9 O2 4_565 4_565 73(16) no
C8 O5 C9 O2 . 4_565 82(7) no
C3 O5 C9 O2 4_565 4_565 66(7) no
C1 O1 C10 C1 . 4_565 -177(7) no
C10 O1 C10 C1 4_565 4_565 -178(5) no
C1 O1 C10 C9 . . 170.6(14) no
C1 O1 C10 C9 4_565 . -12(6) no
C10 O1 C10 C9 4_565 . 170.1(7) no
C1 O1 C10 C2 . 4_565 163.5(15) no
C1 O1 C10 C2 4_565 4_565 -19(6) no
C10 O1 C10 C2 4_565 4_565 163.0(7) no
C2 C9 C10 C1 4_565 4_565 -10E1(2) no
O5 C9 C10 C1 . 4_565 -108(14) no
O2 C9 C10 C1 4_565 4_565 -99(14) no
C2 C9 C10 O1 4_565 . -63(15) no
C1 C9 C10 O1 4_565 . 34(13) no
O5 C9 C10 O1 . . -74(2) no
O2 C9 C10 O1 4_565 . -65(2) no
C1 C9 C10 C2 4_565 4_565 10E1(2) no
O5 C9 C10 C2 . 4_565 -10(13) no
O2 C9 C10 C2 4_565 4_565 -2(13) no
O11 Ni O6 Ni 4_565 4_565 130.5(6) no
O10 Ni O6 Ni 4_565 4_565 -125.5(3) no
O11 Ni O6 Ni . 4_565 42.0(5) no
O8 Ni O6 Ni . 4_565 132.6(5) no
O9 Ni O6 Ni . 4_565 -138.3(3) no
O10 Ni O6 Ni . 4_565 -46.9(3) no
O8 Ni O6 Ni 4_565 4_565 41.7(5) no
O9 Ni O6 Ni 4_565 4_565 -36.9(2) no
Ni Ni O7 O7 4_565 4_565 0.000(3) no
O11 Ni O7 O7 4_565 4_565 -130.2(6) no
O10 Ni O7 O7 4_565 4_565 125.1(3) no
O11 Ni O7 O7 . 4_565 -42.3(5) no
O8 Ni O7 O7 . 4_565 -132.8(5) no
O9 Ni O7 O7 . 4_565 138.1(3) no
O10 Ni O7 O7 . 4_565 46.7(3) no
O8 Ni O7 O7 4_565 4_565 -41.9(5) no
O9 Ni O7 O7 4_565 4_565 37.2(3) no
O11 Ni O7 Ni 4_565 4_565 -130.2(6) no
O10 Ni O7 Ni 4_565 4_565 125.1(3) no
O11 Ni O7 Ni . 4_565 -42.3(5) no
O8 Ni O7 Ni . 4_565 -132.8(5) no
O9 Ni O7 Ni . 4_565 138.1(3) no
O10 Ni O7 Ni . 4_565 46.7(3) no
O7 Ni O7 Ni 4_565 4_565 0.000(3) no
O8 Ni O7 Ni 4_565 4_565 -41.9(5) no
O9 Ni O7 Ni 4_565 4_565 37.2(3) no
Ni Ni O8 O11 4_565 4_565 -82(8) no
O7 Ni O8 O11 . 4_565 18(8) no
O11 Ni O8 O11 . 4_565 -74(8) no
O6 Ni O8 O11 . 4_565 -166(8) no
O9 Ni O8 O11 . 4_565 107(8) no
O7 Ni O8 O11 4_565 4_565 1(8) no
O8 Ni O8 O11 4_565 4_565 -82(8) no
O9 Ni O8 O11 4_565 4_565 -116(7) no
O11 Ni O8 Ni 4_565 4_565 82(8) no
O7 Ni O8 Ni . 4_565 99.5(3) no
O11 Ni O8 Ni . 4_565 7.4(6) no
O6 Ni O8 Ni . 4_565 -84.1(3) no
O9 Ni O8 Ni . 4_565 -171.5(4) no
O7 Ni O8 Ni 4_565 4_565 82.3(4) no
O8 Ni O8 Ni 4_565 4_565 -0.0090(10) no
O9 Ni O8 Ni 4_565 4_565 -34(2) no
Ni Ni O9 O10 4_565 4_565 41(3) no
O7 Ni O9 O10 . 4_565 -58(2) no
O6 Ni O9 O10 . 4_565 122(2) no
O7 Ni O9 O10 4_565 4_565 -42(2) no
O9 Ni O9 O10 4_565 4_565 41(3) no
O10 Ni O9 Ni 4_565 4_565 -41(3) no
O7 Ni O9 Ni . 4_565 -99.3(3) no
O6 Ni O9 Ni . 4_565 80.4(3) no
O10 Ni O9 Ni . 4_565 -8.9(4) no
O7 Ni O9 Ni 4_565 4_565 -83.7(3) no
O9 Ni O9 Ni 4_565 4_565 0.0090(10) no
Ni Ni O10 O9 4_565 4_565 -34(2) no
O10 Ni O10 O9 4_565 4_565 146(2) no
O7 Ni O10 O9 . 4_565 -134(2) no
O11 Ni O10 O9 . 4_565 -42(2) no
O6 Ni O10 O9 . 4_565 50(2) no
O9 Ni O10 O9 . 4_565 137(3) no
O7 Ni O10 O9 4_565 4_565 -117(2) no
O8 Ni O10 O9 4_565 4_565 -34(2) no
O10 Ni O10 Ni 4_565 4_565 -180.0 no
O7 Ni O10 Ni . 4_565 -99.2(3) no
O11 Ni O10 Ni . 4_565 -7.1(4) no
O6 Ni O10 Ni . 4_565 84.4(2) no
O9 Ni O10 Ni . 4_565 171.8(4) no
O7 Ni O10 Ni 4_565 4_565 -82.2(3) no
O8 Ni O10 Ni 4_565 4_565 0.3(3) no
O9 Ni O10 Ni 4_565 4_565 34(2) no
Ni Ni O11 O8 4_565 4_565 79(8) no
O11 Ni O11 O8 4_565 4_565 -101(8) no
O10 Ni O11 O8 4_565 4_565 116(7) no
O7 Ni O11 O8 . 4_565 177(8) no
O6 Ni O11 O8 . 4_565 -3(8) no
O8 Ni O11 O8 . 4_565 -93(8) no
O10 Ni O11 O8 . 4_565 87(8) no
O7 Ni O11 O8 4_565 4_565 162(8) no
O9 Ni O11 O8 4_565 4_565 78(8) no
O11 Ni O11 Ni 4_565 4_565 180.0 no
O10 Ni O11 Ni 4_565 4_565 37(2) no
O7 Ni O11 Ni . 4_565 98.1(4) no
O6 Ni O11 Ni . 4_565 -81.6(4) no
O8 Ni O11 Ni . 4_565 -171.9(6) no
O10 Ni O11 Ni . 4_565 7.7(4) no
O7 Ni O11 Ni 4_565 4_565 82.5(5) no
O8 Ni O11 Ni 4_565 4_565 -79(8) no
O9 Ni O11 Ni 4_565 4_565 -1.0(4) no
